data_1566681
loop_
_publ_author_name
'Mart\'inez-Carri\'on, Alicia'
'Romero-Navarro, Andr\'es'
'N\'u\~nez-Rico, Jos\'e Luis'
'Guti\'errez, Albert'
'Grabulosa, Arnald'
'Vidal-Ferran, Anton'

_publ_section_title
;
 Valorisation of mixtures of linear alkenes using cobalt-mediated
 isomerisation and hydroformylation chemistries
;
_journal_issue 10
_journal_name_full 'Catalysis Science &amp; Technology'
_journal_page_first 3219
_journal_page_last 3227
_journal_paper_doi 10.1039/D1CY01754C
_journal_volume 12
_journal_year 2022
_chemical_formula_moiety 'C45 H32 Co2 O7 P2'
_chemical_formula_sum 'C45 H32 Co2 O7 P2'
_chemical_formula_weight 864.50
_space_group_crystal_system triclinic
_space_group_IT_number 2
_space_group_name_Hall '-P 1'
_space_group_name_H-M_alt 'P -1'
_atom_sites_solution_hydrogens geom
_audit_block_doi 10.5517/ccdc.csd.cc28kfny
_audit_creation_method SHELXL-2018/3
_audit_update_record
;
2021-08-08 deposited with the CCDC.	2022-03-22 downloaded from the CCDC.
;
_cell_angle_alpha 106.744(3)
_cell_angle_beta 95.840(3)
_cell_angle_gamma 112.496(3)
_cell_formula_units_Z 2
_cell_length_a 10.8578(8)
_cell_length_b 11.6947(9)
_cell_length_c 17.4282(13)
_cell_measurement_reflns_used 9892
_cell_measurement_temperature 100(2)
_cell_measurement_theta_max 30.52
_cell_measurement_theta_min 2.63
_cell_volume 1900.9(3)
_computing_cell_refinement 'Bruker SAINT'
_computing_data_collection 'Bruker APEX3'
_computing_data_reduction 'Bruker SAINT'
_computing_molecular_graphics 'Bruker SHELXTL'
_computing_publication_material 'Bruker SHELXTL'
_computing_structure_refinement 'SHELXL-2018/3 (Sheldrick, 2018)'
_computing_structure_solution 'SHELXT 2014/5 (Sheldrick, 2014)'
_diffrn_ambient_temperature 100(2)
_diffrn_measured_fraction_theta_full 0.997
_diffrn_measured_fraction_theta_max 0.992
_diffrn_measurement_device_type 'D8 Venture'
_diffrn_measurement_method '\f and \w scans'
_diffrn_radiation_type MoK\a
_diffrn_radiation_wavelength 0.71073
_diffrn_reflns_av_R_equivalents 0.0356
_diffrn_reflns_av_unetI/netI 0.0251
_diffrn_reflns_Laue_measured_fraction_full 0.997
_diffrn_reflns_Laue_measured_fraction_max 0.992
_diffrn_reflns_limit_h_max 15
_diffrn_reflns_limit_h_min -15
_diffrn_reflns_limit_k_max 16
_diffrn_reflns_limit_k_min -16
_diffrn_reflns_limit_l_max 24
_diffrn_reflns_limit_l_min -24
_diffrn_reflns_number 63484
_diffrn_reflns_point_group_measured_fraction_full 0.997
_diffrn_reflns_point_group_measured_fraction_max 0.992
_diffrn_reflns_theta_full 25.242
_diffrn_reflns_theta_max 30.548
_diffrn_reflns_theta_min 2.514
_diffrn_source microfocus
_exptl_absorpt_coefficient_mu 1.011
_exptl_absorpt_correction_T_max 0.7461
_exptl_absorpt_correction_T_min 0.6883
_exptl_absorpt_correction_type multi-scan
_exptl_absorpt_process_details sadabs
_exptl_crystal_colour yellow
_exptl_crystal_density_diffrn 1.510
_exptl_crystal_description prism
_exptl_crystal_F_000 884
_exptl_crystal_size_max 0.348
_exptl_crystal_size_mid 0.149
_exptl_crystal_size_min 0.060
_refine_diff_density_max 1.113
_refine_diff_density_min -0.724
_refine_diff_density_rms 0.069
_refine_ls_extinction_method none
_refine_ls_goodness_of_fit_ref 1.034
_refine_ls_hydrogen_treatment constr
_refine_ls_matrix_type full
_refine_ls_number_parameters 507
_refine_ls_number_reflns 11551
_refine_ls_number_restraints 0
_refine_ls_restrained_S_all 1.034
_refine_ls_R_factor_all 0.0375
_refine_ls_R_factor_gt 0.0292
_refine_ls_shift/su_max 0.001
_refine_ls_shift/su_mean 0.000
_refine_ls_structure_factor_coef Fsqd
_refine_ls_weighting_details 'w=1/[\s^2^(Fo^2^)+(0.0327P)^2^+1.4554P] where P=(Fo^2^+2Fc^2^)/3'
_refine_ls_weighting_scheme calc
_refine_ls_wR_factor_gt 0.0719
_refine_ls_wR_factor_ref 0.0782
_reflns_Friedel_coverage 0.000
_reflns_number_gt 10051
_reflns_number_total 11551
_reflns_threshold_expression 'I > 2\s(I)'
_cod_data_source_file d1cy01754c2.cif
_cod_data_source_block Complex_C2
_cod_depositor_comments 'Adding full bibliography for 1566680--1566681.cif.'
_cod_database_code 1566681
_shelx_shelxl_version_number 2018/3
_shelx_space_group_comment
;
The symmetry employed for this shelxl refinement is uniquely defined
by the following loop, which should always be used as a source of
symmetry information in preference to the above space-group names.
They are only intended as comments.
;

loop_
_space_group_symop_operation_xyz
'x, y, z'
'-x, -y, -z'

loop_
_atom_site_label
_atom_site_type_symbol
_atom_site_fract_x
_atom_site_fract_y
_atom_site_fract_z
_atom_site_U_iso_or_equiv
_atom_site_adp_type
_atom_site_occupancy
_atom_site_site_symmetry_order
_atom_site_calc_flag
_atom_site_refinement_flags_posn
_atom_site_refinement_flags_adp
_atom_site_refinement_flags_occupancy
_atom_site_disorder_assembly
_atom_site_disorder_group
Co1 Co 0.25477(2) 0.46613(2) 0.27022(2) 0.01169(4) Uani 1 1 d . . . . .
Co2 Co 0.01446(2) 0.38233(2) 0.28978(2) 0.01465(5) Uani 1 1 d . . . . .
P1 P 0.36978(3) 0.67642(3) 0.36846(2) 0.01179(7) Uani 1 1 d . . . . .
P2 P 0.35294(4) 0.47464(3) 0.16259(2) 0.01243(7) Uani 1 1 d . . . . .
O1 O 0.37790(10) 0.73859(10) 0.22121(6) 0.01342(18) Uani 1 1 d . . . . .
O2 O 0.09461(13) 0.17825(11) 0.20133(8) 0.0277(3) Uani 1 1 d . . . . .
O3 O -0.03413(15) 0.21394(14) 0.39145(9) 0.0375(3) Uani 1 1 d . . . . .
O4 O -0.24167(12) 0.25134(13) 0.16091(8) 0.0287(3) Uani 1 1 d . . . . .
O5 O 0.07882(11) 0.56904(11) 0.20166(7) 0.0186(2) Uani 1 1 d . . . . .
O6 O 0.39789(13) 0.35952(14) 0.36116(9) 0.0307(3) Uani 1 1 d . . . . .
O7 O 0.01581(12) 0.61505(12) 0.41613(7) 0.0257(2) Uani 1 1 d . . . . .
C1 C 0.32052(14) 0.80073(13) 0.34823(8) 0.0134(2) Uani 1 1 d . . . . .
C2 C 0.26175(14) 0.87121(14) 0.39901(9) 0.0153(2) Uani 1 1 d . . . . .
H2 H 0.256572 0.865667 0.452003 0.018 Uiso 1 1 calc R U . . .
C3 C 0.21092(15) 0.94933(14) 0.37200(9) 0.0174(3) Uani 1 1 d . . . . .
H3 H 0.173956 0.998864 0.407569 0.021 Uiso 1 1 calc R U . . .
C4 C 0.21354(15) 0.95579(14) 0.29380(9) 0.0169(3) Uani 1 1 d . . . . .
H4 H 0.177378 1.008828 0.276317 0.020 Uiso 1 1 calc R U . . .
C5 C 0.26865(15) 0.88530(14) 0.24063(9) 0.0150(2) Uani 1 1 d . . . . .
C6 C 0.32233(14) 0.81161(13) 0.27071(8) 0.0130(2) Uani 1 1 d . . . . .
C7 C 0.27490(16) 0.88509(15) 0.15332(9) 0.0177(3) Uani 1 1 d . . . . .
C8 C 0.25920(15) 0.74869(14) 0.10085(8) 0.0149(2) Uani 1 1 d . . . . .
C9 C 0.19630(17) 0.68505(16) 0.01667(9) 0.0199(3) Uani 1 1 d . . . . .
H9 H 0.158726 0.727146 -0.011522 0.024 Uiso 1 1 calc R U . . .
C10 C 0.18782(17) 0.56079(16) -0.02658(9) 0.0219(3) Uani 1 1 d . . . . .
H10 H 0.147050 0.520316 -0.084152 0.026 Uiso 1 1 calc R U . . .
C11 C 0.23854(16) 0.49544(15) 0.01384(9) 0.0184(3) Uani 1 1 d . . . . .
H11 H 0.231541 0.410397 -0.016138 0.022 Uiso 1 1 calc R U . . .
C12 C 0.29972(14) 0.55454(14) 0.09834(8) 0.0142(2) Uani 1 1 d . . . . .
C13 C 0.31091(14) 0.68104(14) 0.13821(8) 0.0134(2) Uani 1 1 d . . . . .
C14 C 0.4165(2) 0.99122(16) 0.15643(10) 0.0269(3) Uani 1 1 d . . . . .
H14A H 0.421466 0.991407 0.100623 0.040 Uiso 1 1 calc R U . . .
H14B H 0.489148 0.970951 0.178565 0.040 Uiso 1 1 calc R U . . .
H14C H 0.428745 1.078545 0.192056 0.040 Uiso 1 1 calc R U . . .
C15 C 0.1617(2) 0.91563(19) 0.11706(10) 0.0301(4) Uani 1 1 d . . . . .
H15A H 0.165894 0.912204 0.060579 0.045 Uiso 1 1 calc R U . . .
H15B H 0.174826 1.004247 0.150954 0.045 Uiso 1 1 calc R U . . .
H15C H 0.071899 0.849964 0.116436 0.045 Uiso 1 1 calc R U . . .
C16 C 0.35256(14) 0.69284(14) 0.47422(8) 0.0139(2) Uani 1 1 d . . . . .
C17 C 0.41948(15) 0.81753(15) 0.53709(9) 0.0172(3) Uani 1 1 d . . . . .
H17 H 0.467209 0.893467 0.523746 0.021 Uiso 1 1 calc R U . . .
C18 C 0.41689(16) 0.83145(16) 0.61858(9) 0.0201(3) Uani 1 1 d . . . . .
H18 H 0.459772 0.916872 0.660486 0.024 Uiso 1 1 calc R U . . .
C19 C 0.35139(15) 0.72012(16) 0.63882(9) 0.0196(3) Uani 1 1 d . . . . .
H19 H 0.349798 0.729331 0.694631 0.024 Uiso 1 1 calc R U . . .
C20 C 0.28854(15) 0.59592(16) 0.57765(9) 0.0188(3) Uani 1 1 d . . . . .
H20 H 0.245662 0.519787 0.591774 0.023 Uiso 1 1 calc R U . . .
C21 C 0.28777(14) 0.58182(14) 0.49534(9) 0.0156(2) Uani 1 1 d . . . . .
H21 H 0.242983 0.496357 0.453542 0.019 Uiso 1 1 calc R U . . .
C22 C 0.55827(14) 0.74918(14) 0.39212(8) 0.0141(2) Uani 1 1 d . . . . .
C23 C 0.63929(15) 0.84719(15) 0.36516(9) 0.0185(3) Uani 1 1 d . . . . .
H23 H 0.597487 0.880981 0.332412 0.022 Uiso 1 1 calc R U . . .
C24 C 0.78213(16) 0.89609(16) 0.38615(10) 0.0234(3) Uani 1 1 d . . . . .
H24 H 0.837122 0.963480 0.367865 0.028 Uiso 1 1 calc R U . . .
C25 C 0.84404(15) 0.84701(16) 0.43342(10) 0.0227(3) Uani 1 1 d . . . . .
H25 H 0.941160 0.879778 0.446883 0.027 Uiso 1 1 calc R U . . .
C26 C 0.76422(15) 0.75016(16) 0.46100(9) 0.0205(3) Uani 1 1 d . . . . .
H26 H 0.806712 0.717241 0.494057 0.025 Uiso 1 1 calc R U . . .
C27 C 0.62226(15) 0.70092(15) 0.44054(9) 0.0180(3) Uani 1 1 d . . . . .
H27 H 0.568009 0.634061 0.459449 0.022 Uiso 1 1 calc R U . . .
C28 C 0.32371(15) 0.31650(14) 0.08433(9) 0.0154(3) Uani 1 1 d . . . . .
C29 C 0.18888(16) 0.22153(15) 0.04475(9) 0.0195(3) Uani 1 1 d . . . . .
H29 H 0.114240 0.236676 0.061566 0.023 Uiso 1 1 calc R U . . .
C30 C 0.16308(18) 0.10522(15) -0.01895(10) 0.0229(3) Uani 1 1 d . . . . .
H30 H 0.071183 0.042571 -0.046372 0.027 Uiso 1 1 calc R U . . .
C31 C 0.2720(2) 0.08063(16) -0.04251(10) 0.0258(3) Uani 1 1 d . . . . .
H31 H 0.254487 0.000947 -0.085712 0.031 Uiso 1 1 calc R U . . .
C32 C 0.40542(19) 0.17239(17) -0.00290(10) 0.0255(3) Uani 1 1 d . . . . .
H32 H 0.479701 0.154978 -0.018338 0.031 Uiso 1 1 calc R U . . .
C33 C 0.43169(17) 0.29061(15) 0.05971(10) 0.0204(3) Uani 1 1 d . . . . .
H33 H 0.523820 0.353975 0.085779 0.024 Uiso 1 1 calc R U . . .
C34 C 0.54049(14) 0.56322(14) 0.18801(8) 0.0144(2) Uani 1 1 d . . . . .
C35 C 0.60938(15) 0.65944(15) 0.15606(9) 0.0175(3) Uani 1 1 d . . . . .
H35 H 0.558535 0.684421 0.121850 0.021 Uiso 1 1 calc R U . . .
C36 C 0.75258(16) 0.71950(16) 0.17391(10) 0.0205(3) Uani 1 1 d . . . . .
H36 H 0.798700 0.786849 0.153092 0.025 Uiso 1 1 calc R U . . .
C37 C 0.82777(16) 0.68130(16) 0.22186(10) 0.0213(3) Uani 1 1 d . . . . .
H37 H 0.925178 0.720730 0.232941 0.026 Uiso 1 1 calc R U . . .
C38 C 0.75956(16) 0.58486(16) 0.25360(9) 0.0206(3) Uani 1 1 d . . . . .
H38 H 0.810671 0.558089 0.286315 0.025 Uiso 1 1 calc R U . . .
C39 C 0.61719(15) 0.52732(15) 0.23786(9) 0.0178(3) Uani 1 1 d . . . . .
H39 H 0.571664 0.463207 0.261098 0.021 Uiso 1 1 calc R U . . .
C40 C 0.34837(15) 0.40530(15) 0.32595(9) 0.0185(3) Uani 1 1 d . . . . .
C41 C 0.11630(15) 0.28941(15) 0.23342(9) 0.0181(3) Uani 1 1 d . . . . .
C42 C -0.01406(16) 0.27998(16) 0.35292(10) 0.0225(3) Uani 1 1 d . . . . .
C43 C -0.14005(15) 0.30320(15) 0.20947(9) 0.0188(3) Uani 1 1 d . . . . .
C44 C 0.11558(14) 0.50965(14) 0.23485(9) 0.0149(2) Uani 1 1 d . . . . .
C45 C 0.01383(14) 0.52491(15) 0.36765(9) 0.0184(3) Uani 1 1 d . . . . .

loop_
_atom_site_aniso_label
_atom_site_aniso_U_11
_atom_site_aniso_U_22
_atom_site_aniso_U_33
_atom_site_aniso_U_23
_atom_site_aniso_U_13
_atom_site_aniso_U_12
Co1 0.01151(8) 0.01200(9) 0.01311(9) 0.00458(7) 0.00232(6) 0.00671(7)
Co2 0.01278(9) 0.01535(9) 0.01605(9) 0.00543(7) 0.00363(7) 0.00638(7)
P1 0.01188(15) 0.01226(15) 0.01125(15) 0.00469(12) 0.00182(12) 0.00512(12)
P2 0.01429(15) 0.01337(15) 0.01215(15) 0.00448(12) 0.00281(12) 0.00866(13)
O1 0.0176(5) 0.0155(5) 0.0105(4) 0.0039(4) 0.0030(4) 0.0112(4)
O2 0.0288(6) 0.0158(5) 0.0378(7) 0.0062(5) 0.0125(5) 0.0103(5)
O3 0.0409(8) 0.0354(7) 0.0370(7) 0.0235(6) 0.0048(6) 0.0107(6)
O4 0.0227(6) 0.0312(7) 0.0228(6) 0.0055(5) -0.0012(5) 0.0069(5)
O5 0.0169(5) 0.0205(5) 0.0218(5) 0.0096(4) 0.0033(4) 0.0104(4)
O6 0.0287(6) 0.0370(7) 0.0399(7) 0.0239(6) 0.0076(5) 0.0208(6)
O7 0.0198(5) 0.0247(6) 0.0271(6) 0.0012(5) 0.0047(5) 0.0102(5)
C1 0.0142(6) 0.0117(6) 0.0136(6) 0.0037(5) 0.0023(5) 0.0056(5)
C2 0.0163(6) 0.0150(6) 0.0132(6) 0.0035(5) 0.0036(5) 0.0064(5)
C3 0.0199(6) 0.0162(6) 0.0180(7) 0.0044(5) 0.0067(5) 0.0104(5)
C4 0.0202(6) 0.0151(6) 0.0188(7) 0.0059(5) 0.0049(5) 0.0111(5)
C5 0.0184(6) 0.0136(6) 0.0149(6) 0.0052(5) 0.0039(5) 0.0089(5)
C6 0.0152(6) 0.0120(6) 0.0125(6) 0.0034(5) 0.0034(5) 0.0073(5)
C7 0.0277(7) 0.0177(6) 0.0145(6) 0.0074(5) 0.0057(5) 0.0152(6)
C8 0.0186(6) 0.0174(6) 0.0132(6) 0.0064(5) 0.0048(5) 0.0113(5)
C9 0.0279(7) 0.0240(7) 0.0146(6) 0.0087(6) 0.0036(6) 0.0171(6)
C10 0.0318(8) 0.0235(7) 0.0117(6) 0.0042(6) 0.0001(6) 0.0162(7)
C11 0.0248(7) 0.0183(7) 0.0137(6) 0.0038(5) 0.0026(5) 0.0128(6)
C12 0.0169(6) 0.0162(6) 0.0133(6) 0.0061(5) 0.0036(5) 0.0103(5)
C13 0.0158(6) 0.0153(6) 0.0110(6) 0.0044(5) 0.0032(5) 0.0090(5)
C14 0.0410(10) 0.0186(7) 0.0206(7) 0.0089(6) 0.0122(7) 0.0099(7)
C15 0.0516(11) 0.0385(10) 0.0191(7) 0.0123(7) 0.0080(7) 0.0372(9)
C16 0.0123(6) 0.0175(6) 0.0132(6) 0.0071(5) 0.0030(5) 0.0067(5)
C17 0.0168(6) 0.0168(6) 0.0152(6) 0.0055(5) 0.0019(5) 0.0049(5)
C18 0.0212(7) 0.0221(7) 0.0157(7) 0.0047(6) 0.0028(5) 0.0099(6)
C19 0.0194(7) 0.0287(8) 0.0147(6) 0.0099(6) 0.0066(5) 0.0121(6)
C20 0.0163(6) 0.0235(7) 0.0198(7) 0.0122(6) 0.0067(5) 0.0082(6)
C21 0.0127(6) 0.0178(6) 0.0157(6) 0.0066(5) 0.0026(5) 0.0056(5)
C22 0.0127(6) 0.0143(6) 0.0125(6) 0.0026(5) 0.0020(5) 0.0049(5)
C23 0.0180(6) 0.0157(6) 0.0191(7) 0.0057(5) 0.0043(5) 0.0050(5)
C24 0.0186(7) 0.0183(7) 0.0262(8) 0.0056(6) 0.0083(6) 0.0017(6)
C25 0.0138(6) 0.0209(7) 0.0236(7) -0.0014(6) 0.0034(6) 0.0045(6)
C26 0.0165(6) 0.0220(7) 0.0185(7) 0.0014(6) -0.0003(5) 0.0093(6)
C27 0.0156(6) 0.0190(7) 0.0180(7) 0.0063(5) 0.0013(5) 0.0069(5)
C28 0.0207(6) 0.0144(6) 0.0144(6) 0.0056(5) 0.0046(5) 0.0104(5)
C29 0.0232(7) 0.0182(7) 0.0188(7) 0.0067(6) 0.0043(6) 0.0107(6)
C30 0.0308(8) 0.0160(7) 0.0188(7) 0.0060(6) 0.0023(6) 0.0079(6)
C31 0.0436(10) 0.0171(7) 0.0193(7) 0.0051(6) 0.0089(7) 0.0163(7)
C32 0.0369(9) 0.0240(8) 0.0247(8) 0.0084(6) 0.0137(7) 0.0210(7)
C33 0.0255(7) 0.0199(7) 0.0206(7) 0.0067(6) 0.0081(6) 0.0145(6)
C34 0.0150(6) 0.0155(6) 0.0139(6) 0.0040(5) 0.0037(5) 0.0086(5)
C35 0.0190(6) 0.0203(7) 0.0173(6) 0.0078(5) 0.0055(5) 0.0117(6)
C36 0.0199(7) 0.0208(7) 0.0214(7) 0.0073(6) 0.0090(6) 0.0087(6)
C37 0.0163(6) 0.0240(7) 0.0199(7) 0.0026(6) 0.0042(5) 0.0089(6)
C38 0.0179(7) 0.0287(8) 0.0190(7) 0.0081(6) 0.0036(5) 0.0143(6)
C39 0.0182(6) 0.0218(7) 0.0178(7) 0.0090(6) 0.0049(5) 0.0114(6)
C40 0.0169(6) 0.0195(7) 0.0222(7) 0.0094(6) 0.0060(5) 0.0095(6)
C41 0.0181(6) 0.0171(6) 0.0202(7) 0.0066(5) 0.0057(5) 0.0085(5)
C42 0.0195(7) 0.0226(7) 0.0225(7) 0.0077(6) 0.0026(6) 0.0073(6)
C43 0.0195(7) 0.0186(7) 0.0190(7) 0.0069(6) 0.0069(5) 0.0083(6)
C44 0.0135(6) 0.0151(6) 0.0145(6) 0.0035(5) 0.0027(5) 0.0060(5)
C45 0.0127(6) 0.0227(7) 0.0199(7) 0.0079(6) 0.0037(5) 0.0075(5)

loop_
_atom_type_symbol
_atom_type_description
_atom_type_scat_dispersion_real
_atom_type_scat_dispersion_imag
_atom_type_scat_source
C C 0.0033 0.0016 'International Tables Vol C Tables 4.2.6.8 and 6.1.1.4'
H H 0.0000 0.0000 'International Tables Vol C Tables 4.2.6.8 and 6.1.1.4'
Co Co 0.3494 0.9721 'International Tables Vol C Tables 4.2.6.8 and 6.1.1.4'
O O 0.0106 0.0060 'International Tables Vol C Tables 4.2.6.8 and 6.1.1.4'
P P 0.1023 0.0942 'International Tables Vol C Tables 4.2.6.8 and 6.1.1.4'

loop_
_geom_angle_atom_site_label_1
_geom_angle_atom_site_label_2
_geom_angle_atom_site_label_3
_geom_angle
_geom_angle_site_symmetry_1
_geom_angle_site_symmetry_3
_geom_angle_publ_flag
C40 Co1 C44 159.97(6) . . ?
C40 Co1 C41 83.69(7) . . ?
C44 Co1 C41 86.00(6) . . ?
C40 Co1 P2 102.55(5) . . ?
C44 Co1 P2 96.56(4) . . ?
C41 Co1 P2 103.78(5) . . ?
C40 Co1 P1 90.98(5) . . ?
C44 Co1 P1 89.80(4) . . ?
C41 Co1 P1 151.15(5) . . ?
P2 Co1 P1 105.059(15) . . ?
C40 Co1 Co2 107.88(5) . . ?
C44 Co1 Co2 52.80(4) . . ?
C41 Co1 Co2 50.89(4) . . ?
P2 Co1 Co2 136.242(13) . . ?
P1 Co1 Co2 105.083(13) . . ?
C43 Co2 C42 104.91(7) . . ?
C43 Co2 C45 109.61(7) . . ?
C42 Co2 C45 95.61(7) . . ?
C43 Co2 C41 97.97(6) . . ?
C42 Co2 C41 88.30(7) . . ?
C45 Co2 C41 149.99(6) . . ?
C43 Co2 C44 93.10(6) . . ?
C42 Co2 C44 159.72(6) . . ?
C45 Co2 C44 86.83(6) . . ?
C41 Co2 C44 79.90(6) . . ?
C43 Co2 Co1 125.84(5) . . ?
C42 Co2 Co1 112.99(5) . . ?
C45 Co2 Co1 103.75(5) . . ?
C41 Co2 Co1 48.30(4) . . ?
C44 Co2 Co1 47.23(4) . . ?
C16 P1 C1 103.49(6) . . ?
C16 P1 C22 96.81(6) . . ?
C1 P1 C22 106.48(6) . . ?
C16 P1 Co1 116.32(5) . . ?
C1 P1 Co1 114.86(5) . . ?
C22 P1 Co1 116.63(5) . . ?
C12 P2 C34 102.61(6) . . ?
C12 P2 C28 101.28(6) . . ?
C34 P2 C28 101.28(6) . . ?
C12 P2 Co1 115.33(5) . . ?
C34 P2 Co1 116.27(5) . . ?
C28 P2 Co1 117.65(5) . . ?
C6 O1 C13 114.75(10) . . ?
C6 C1 C2 116.73(12) . . ?
C6 C1 P1 117.22(10) . . ?
C2 C1 P1 125.32(11) . . ?
C3 C2 C1 120.23(13) . . ?
C3 C2 H2 119.9 . . ?
C1 C2 H2 119.9 . . ?
C4 C3 C2 120.93(13) . . ?
C4 C3 H3 119.5 . . ?
C2 C3 H3 119.5 . . ?
C3 C4 C5 120.76(13) . . ?
C3 C4 H4 119.6 . . ?
C5 C4 H4 119.6 . . ?
C6 C5 C4 116.67(13) . . ?
C6 C5 C7 118.73(12) . . ?
C4 C5 C7 124.60(12) . . ?
O1 C6 C5 119.84(12) . . ?
O1 C6 C1 115.48(11) . . ?
C5 C6 C1 124.64(12) . . ?
C8 C7 C5 107.58(11) . . ?
C8 C7 C15 110.82(13) . . ?
C5 C7 C15 110.94(12) . . ?
C8 C7 C14 109.19(12) . . ?
C5 C7 C14 109.00(12) . . ?
C15 C7 C14 109.27(14) . . ?
C13 C8 C9 116.41(13) . . ?
C13 C8 C7 118.66(12) . . ?
C9 C8 C7 124.93(12) . . ?
C10 C9 C8 121.01(13) . . ?
C10 C9 H9 119.5 . . ?
C8 C9 H9 119.5 . . ?
C11 C10 C9 120.57(14) . . ?
C11 C10 H10 119.7 . . ?
C9 C10 H10 119.7 . . ?
C10 C11 C12 120.18(13) . . ?
C10 C11 H11 119.9 . . ?
C12 C11 H11 119.9 . . ?
C13 C12 C11 117.13(12) . . ?
C13 C12 P2 117.16(10) . . ?
C11 C12 P2 125.49(11) . . ?
O1 C13 C8 120.10(12) . . ?
O1 C13 C12 115.29(11) . . ?
C8 C13 C12 124.60(13) . . ?
C7 C14 H14A 109.5 . . ?
C7 C14 H14B 109.5 . . ?
H14A C14 H14B 109.5 . . ?
C7 C14 H14C 109.5 . . ?
H14A C14 H14C 109.5 . . ?
H14B C14 H14C 109.5 . . ?
C7 C15 H15A 109.5 . . ?
C7 C15 H15B 109.5 . . ?
H15A C15 H15B 109.5 . . ?
C7 C15 H15C 109.5 . . ?
H15A C15 H15C 109.5 . . ?
H15B C15 H15C 109.5 . . ?
C21 C16 C17 118.81(13) . . ?
C21 C16 P1 121.27(11) . . ?
C17 C16 P1 119.49(10) . . ?
C18 C17 C16 120.77(14) . . ?
C18 C17 H17 119.6 . . ?
C16 C17 H17 119.6 . . ?
C17 C18 C19 119.84(14) . . ?
C17 C18 H18 120.1 . . ?
C19 C18 H18 120.1 . . ?
C20 C19 C18 119.96(14) . . ?
C20 C19 H19 120.0 . . ?
C18 C19 H19 120.0 . . ?
C19 C20 C21 120.37(14) . . ?
C19 C20 H20 119.8 . . ?
C21 C20 H20 119.8 . . ?
C20 C21 C16 120.19(14) . . ?
C20 C21 H21 119.9 . . ?
C16 C21 H21 119.9 . . ?
C23 C22 C27 118.96(13) . . ?
C23 C22 P1 124.28(11) . . ?
C27 C22 P1 116.76(11) . . ?
C22 C23 C24 120.09(14) . . ?
C22 C23 H23 120.0 . . ?
C24 C23 H23 120.0 . . ?
C25 C24 C23 120.42(15) . . ?
C25 C24 H24 119.8 . . ?
C23 C24 H24 119.8 . . ?
C26 C25 C24 119.86(14) . . ?
C26 C25 H25 120.1 . . ?
C24 C25 H25 120.1 . . ?
C25 C26 C27 120.19(15) . . ?
C25 C26 H26 119.9 . . ?
C27 C26 H26 119.9 . . ?
C26 C27 C22 120.47(14) . . ?
C26 C27 H27 119.8 . . ?
C22 C27 H27 119.8 . . ?
C33 C28 C29 118.55(13) . . ?
C33 C28 P2 122.13(12) . . ?
C29 C28 P2 119.24(11) . . ?
C30 C29 C28 120.71(14) . . ?
C30 C29 H29 119.6 . . ?
C28 C29 H29 119.6 . . ?
C29 C30 C31 120.00(15) . . ?
C29 C30 H30 120.0 . . ?
C31 C30 H30 120.0 . . ?
C32 C31 C30 119.82(15) . . ?
C32 C31 H31 120.1 . . ?
C30 C31 H31 120.1 . . ?
C31 C32 C33 120.32(15) . . ?
C31 C32 H32 119.8 . . ?
C33 C32 H32 119.8 . . ?
C32 C33 C28 120.56(15) . . ?
C32 C33 H33 119.7 . . ?
C28 C33 H33 119.7 . . ?
C35 C34 C39 118.86(13) . . ?
C35 C34 P2 122.59(11) . . ?
C39 C34 P2 118.45(11) . . ?
C34 C35 C36 120.51(13) . . ?
C34 C35 H35 119.7 . . ?
C36 C35 H35 119.7 . . ?
C37 C36 C35 120.27(14) . . ?
C37 C36 H36 119.9 . . ?
C35 C36 H36 119.9 . . ?
C36 C37 C38 119.47(14) . . ?
C36 C37 H37 120.3 . . ?
C38 C37 H37 120.3 . . ?
C39 C38 C37 120.48(14) . . ?
C39 C38 H38 119.8 . . ?
C37 C38 H38 119.8 . . ?
C38 C39 C34 120.37(14) . . ?
C38 C39 H39 119.8 . . ?
C34 C39 H39 119.8 . . ?
O6 C40 Co1 174.61(14) . . ?
O2 C41 Co1 143.48(13) . . ?
O2 C41 Co2 135.42(12) . . ?
Co1 C41 Co2 80.80(6) . . ?
O3 C42 Co2 178.71(16) . . ?
O4 C43 Co2 176.90(14) . . ?
O5 C44 Co1 149.36(12) . . ?
O5 C44 Co2 130.67(11) . . ?
Co1 C44 Co2 79.97(5) . . ?
O7 C45 Co2 178.76(14) . . ?

loop_
_geom_bond_atom_site_label_1
_geom_bond_atom_site_label_2
_geom_bond_distance
_geom_bond_site_symmetry_2
_geom_bond_publ_flag
Co1 C40 1.7980(15) . ?
Co1 C44 1.8716(14) . ?
Co1 C41 1.8987(15) . ?
Co1 P2 2.2578(4) . ?
Co1 P1 2.3082(4) . ?
Co1 Co2 2.5103(3) . ?
Co2 C43 1.7938(16) . ?
Co2 C42 1.8122(17) . ?
Co2 C45 1.8245(16) . ?
Co2 C41 1.9733(14) . ?
Co2 C44 2.0306(14) . ?
P1 C16 1.8337(14) . ?
P1 C1 1.8374(14) . ?
P1 C22 1.8374(14) . ?
P2 C12 1.8289(14) . ?
P2 C34 1.8313(14) . ?
P2 C28 1.8414(14) . ?
O1 C6 1.3831(15) . ?
O1 C13 1.3874(16) . ?
O2 C41 1.1740(18) . ?
O3 C42 1.138(2) . ?
O4 C43 1.1418(19) . ?
O5 C44 1.1717(17) . ?
O6 C40 1.1379(19) . ?
O7 C45 1.1364(19) . ?
C1 C6 1.3945(19) . ?
C1 C2 1.4024(18) . ?
C2 C3 1.3934(19) . ?
C2 H2 0.9500 . ?
C3 C4 1.389(2) . ?
C3 H3 0.9500 . ?
C4 C5 1.3952(19) . ?
C4 H4 0.9500 . ?
C5 C6 1.3928(18) . ?
C5 C7 1.5295(19) . ?
C7 C8 1.5263(19) . ?
C7 C15 1.532(2) . ?
C7 C14 1.547(2) . ?
C8 C13 1.3883(18) . ?
C8 C9 1.397(2) . ?
C9 C10 1.393(2) . ?
C9 H9 0.9500 . ?
C10 C11 1.392(2) . ?
C10 H10 0.9500 . ?
C11 C12 1.3969(19) . ?
C11 H11 0.9500 . ?
C12 C13 1.3925(18) . ?
C14 H14A 0.9800 . ?
C14 H14B 0.9800 . ?
C14 H14C 0.9800 . ?
C15 H15A 0.9800 . ?
C15 H15B 0.9800 . ?
C15 H15C 0.9800 . ?
C16 C21 1.3947(19) . ?
C16 C17 1.401(2) . ?
C17 C18 1.387(2) . ?
C17 H17 0.9500 . ?
C18 C19 1.390(2) . ?
C18 H18 0.9500 . ?
C19 C20 1.383(2) . ?
C19 H19 0.9500 . ?
C20 C21 1.395(2) . ?
C20 H20 0.9500 . ?
C21 H21 0.9500 . ?
C22 C23 1.390(2) . ?
C22 C27 1.4031(19) . ?
C23 C24 1.397(2) . ?
C23 H23 0.9500 . ?
C24 C25 1.384(2) . ?
C24 H24 0.9500 . ?
C25 C26 1.383(2) . ?
C25 H25 0.9500 . ?
C26 C27 1.388(2) . ?
C26 H26 0.9500 . ?
C27 H27 0.9500 . ?
C28 C33 1.396(2) . ?
C28 C29 1.400(2) . ?
C29 C30 1.391(2) . ?
C29 H29 0.9500 . ?
C30 C31 1.393(2) . ?
C30 H30 0.9500 . ?
C31 C32 1.381(3) . ?
C31 H31 0.9500 . ?
C32 C33 1.396(2) . ?
C32 H32 0.9500 . ?
C33 H33 0.9500 . ?
C34 C35 1.392(2) . ?
C34 C39 1.3983(19) . ?
C35 C36 1.396(2) . ?
C35 H35 0.9500 . ?
C36 C37 1.386(2) . ?
C36 H36 0.9500 . ?
C37 C38 1.389(2) . ?
C37 H37 0.9500 . ?
C38 C39 1.389(2) . ?
C38 H38 0.9500 . ?
C39 H39 0.9500 . ?
